data_4029638
loop_
_publ_author_name
'Menning, Sebastian'
'Kr\"amer, Maximilian'
'Duckworth, Andrew'
'Rominger, Frank'
'Beeby, Andrew'
'Dreuw, Andreas'
'Bunz, Uwe H. F.'

_publ_section_title
;
 Bridged tolanes: a twisted tale.
;
_journal_issue 14
_journal_name_full 'The Journal of organic chemistry'
_journal_page_first 6571
_journal_page_last 6578
_journal_paper_doi 10.1021/jo5010235
_journal_volume 79
_journal_year 2014
_chemical_formula_sum 'C19 H14 O4'
_chemical_formula_weight 306.30
_chemical_name_systematic
; 
 ? 
;
_space_group_IT_number 2
_symmetry_cell_setting triclinic
_symmetry_space_group_name_Hall '-P 1'
_symmetry_space_group_name_H-M 'P -1'
_atom_sites_solution_hydrogens geom
_atom_sites_solution_primary direct
_atom_sites_solution_secondary difmap
_audit_creation_method SHELXL-97
_cell_angle_alpha 83.591(5)
_cell_angle_beta 83.761(5)
_cell_angle_gamma 69.162(5)
_cell_formula_units_Z 2
_cell_length_a 8.048(2)
_cell_length_b 8.856(2)
_cell_length_c 11.420(3)
_cell_measurement_reflns_used 2446
_cell_measurement_temperature 200(2)
_cell_measurement_theta_max 27.90
_cell_measurement_theta_min 2.47
_cell_volume 753.9(3)
_computing_cell_refinement 'Bruker SAINT'
_computing_data_collection 'Bruker APEX'
_computing_data_reduction 'Bruker SAINT'
_computing_molecular_graphics 'Bruker SHELXTL'
_computing_publication_material 'Bruker SHELXTL'
_computing_structure_refinement 'SHELXL-97 (Sheldrick, 2008)'
_computing_structure_solution 'SHELXS-97 (Sheldrick, 2008)'
_diffrn_ambient_temperature 200(2)
_diffrn_measured_fraction_theta_full 0.981
_diffrn_measured_fraction_theta_max 0.981
_diffrn_measurement_device_type 'Bruker APEX'
_diffrn_measurement_method '\w scans'
_diffrn_radiation_monochromator graphite
_diffrn_radiation_source 'fine-focus sealed tube'
_diffrn_radiation_type MoK\a
_diffrn_radiation_wavelength 0.71073
_diffrn_reflns_av_R_equivalents 0.0588
_diffrn_reflns_av_sigmaI/netI 0.0791
_diffrn_reflns_limit_h_max 10
_diffrn_reflns_limit_h_min -10
_diffrn_reflns_limit_k_max 11
_diffrn_reflns_limit_k_min -11
_diffrn_reflns_limit_l_max 15
_diffrn_reflns_limit_l_min -15
_diffrn_reflns_number 7816
_diffrn_reflns_theta_full 28.35
_diffrn_reflns_theta_max 28.35
_diffrn_reflns_theta_min 1.80
_exptl_absorpt_coefficient_mu 0.095
_exptl_absorpt_correction_T_max 0.9925
_exptl_absorpt_correction_T_min 0.9480
_exptl_absorpt_correction_type multi-scan
_exptl_crystal_colour colourless
_exptl_crystal_density_diffrn 1.349
_exptl_crystal_density_method 'not measured'
_exptl_crystal_description polyhedron
_exptl_crystal_F_000 320
_exptl_crystal_size_max 0.57
_exptl_crystal_size_mid 0.16
_exptl_crystal_size_min 0.08
_refine_diff_density_max 0.389
_refine_diff_density_min -0.293
_refine_diff_density_rms 0.084
_refine_ls_extinction_method none
_refine_ls_goodness_of_fit_ref 1.063
_refine_ls_hydrogen_treatment constr
_refine_ls_matrix_type full
_refine_ls_number_parameters 208
_refine_ls_number_reflns 3698
_refine_ls_number_restraints 0
_refine_ls_restrained_S_all 1.063
_refine_ls_R_factor_all 0.0816
_refine_ls_R_factor_gt 0.0646
_refine_ls_shift/su_max 0.001
_refine_ls_shift/su_mean 0.000
_refine_ls_structure_factor_coef Fsqd
_refine_ls_weighting_details 'calc w=1/[\s^2^(Fo^2^)+(0.1089P)^2^+0.0000P] where P=(Fo^2^+2Fc^2^)/3'
_refine_ls_weighting_scheme calc
_refine_ls_wR_factor_gt 0.1765
_refine_ls_wR_factor_ref 0.1890
_reflns_number_gt 2869
_reflns_number_total 3698
_reflns_threshold_expression >2sigma(I)
_cod_data_source_file jo5010235_si_002.cif
_cod_data_source_block sme9
_cod_depositor_comments
;
The following automatic conversions were performed:

'_symmetry_cell_setting' value 'Triclinic' changed to 'triclinic'
according to
/usr/data/users/saulius/crontab/automatic-downloads/rss-feeds/ACS/lib/dictionaries/cif_core.dic
dictionary named 'cif_core.dic' version 2.4.2 from 2011-04-26.

Automatic conversion script
Id: cif_fix_values 2281 2013-09-26 08:29:07Z andrius 

 Adding full bibliography for 4029638--4029646.cif.
;
_cod_original_sg_symbol_H-M P-1
_cod_database_code 4029638

loop_
_symmetry_equiv_pos_as_xyz
'x, y, z'
'-x, -y, -z'

loop_
_atom_site_label
_atom_site_type_symbol
_atom_site_fract_x
_atom_site_fract_y
_atom_site_fract_z
_atom_site_U_iso_or_equiv
_atom_site_adp_type
_atom_site_occupancy
_atom_site_symmetry_multiplicity
_atom_site_calc_flag
_atom_site_refinement_flags
C1 C -0.1762(2) 0.6926(2) 0.75899(16) 0.0262(4) Uani 1 1 d .
C2 C -0.1051(2) 0.5626(2) 0.72202(16) 0.0271(4) Uani 1 1 d .
C3 C 0.4147(2) 0.6314(2) 0.81915(17) 0.0291(4) Uani 1 1 d .
H3A H 0.5256 0.5404 0.8374 0.035 Uiso 1 1 calc R
H3B H 0.4360 0.7338 0.8242 0.035 Uiso 1 1 calc R
C4 C 0.2666(2) 0.6224(2) 0.90886(16) 0.0251(4) Uani 1 1 d .
O4 O 0.27721(18) 0.52017(18) 0.98749(13) 0.0404(4) Uani 1 1 d .
O5 O 0.11761(15) 0.74917(15) 0.88813(11) 0.0271(3) Uani 1 1 d .
C6 C 0.3712(2) 0.6236(2) 0.69562(17) 0.0258(4) Uani 1 1 d .
O6 O 0.40023(19) 0.70423(17) 0.61029(13) 0.0392(4) Uani 1 1 d .
O7 O 0.29561(17) 0.51207(15) 0.69375(11) 0.0290(3) Uani 1 1 d .
C10 C -0.0403(2) 0.7529(2) 0.96486(16) 0.0269(4) Uani 1 1 d .
H10A H -0.0305 0.7814 1.0446 0.032 Uiso 1 1 calc R
H10B H -0.0548 0.6458 0.9723 0.032 Uiso 1 1 calc R
C11 C -0.1953(2) 0.8789(2) 0.90854(16) 0.0244(4) Uani 1 1 d .
C12 C -0.2590(2) 0.8470(2) 0.80791(16) 0.0253(4) Uani 1 1 d .
C13 C -0.4044(2) 0.9659(2) 0.75713(18) 0.0316(4) Uani 1 1 d .
H13 H -0.4485 0.9455 0.6890 0.038 Uiso 1 1 calc R
C14 C -0.4844(3) 1.1136(2) 0.8058(2) 0.0372(5) Uani 1 1 d .
H14 H -0.5832 1.1941 0.7708 0.045 Uiso 1 1 calc R
C15 C -0.4217(3) 1.1446(2) 0.9048(2) 0.0344(5) Uani 1 1 d .
H15 H -0.4775 1.2458 0.9381 0.041 Uiso 1 1 calc R
C16 C -0.2769(2) 1.0277(2) 0.95531(18) 0.0309(4) Uani 1 1 d .
H16 H -0.2329 1.0499 1.0229 0.037 Uiso 1 1 calc R
C20 C 0.2306(2) 0.5007(2) 0.58201(16) 0.0280(4) Uani 1 1 d .
H20A H 0.3307 0.4682 0.5206 0.034 Uiso 1 1 calc R
H20B H 0.1435 0.6064 0.5548 0.034 Uiso 1 1 calc R
C21 C 0.1440(2) 0.3753(2) 0.60503(16) 0.0256(4) Uani 1 1 d .
C22 C -0.0174(2) 0.4063(2) 0.67524(16) 0.0256(4) Uani 1 1 d .
C23 C -0.0919(3) 0.2859(2) 0.69922(19) 0.0366(5) Uani 1 1 d .
H23 H -0.2002 0.3061 0.7475 0.044 Uiso 1 1 calc R
C24 C -0.0097(3) 0.1368(2) 0.6534(2) 0.0435(5) Uani 1 1 d .
H24 H -0.0613 0.0548 0.6707 0.052 Uiso 1 1 calc R
C25 C 0.1469(3) 0.1068(2) 0.5825(2) 0.0420(5) Uani 1 1 d .
H25 H 0.2020 0.0050 0.5500 0.050 Uiso 1 1 calc R
C26 C 0.2236(3) 0.2249(2) 0.55889(18) 0.0332(4) Uani 1 1 d .
H26 H 0.3320 0.2032 0.5106 0.040 Uiso 1 1 calc R

loop_
_atom_site_aniso_label
_atom_site_aniso_U_11
_atom_site_aniso_U_22
_atom_site_aniso_U_33
_atom_site_aniso_U_23
_atom_site_aniso_U_13
_atom_site_aniso_U_12
C1 0.0221(8) 0.0283(9) 0.0281(9) -0.0031(7) -0.0004(7) -0.0089(7)
C2 0.0249(9) 0.0285(9) 0.0291(9) -0.0026(7) -0.0014(7) -0.0107(7)
C3 0.0184(8) 0.0339(9) 0.0372(10) -0.0070(8) -0.0016(7) -0.0108(7)
C4 0.0192(8) 0.0262(8) 0.0305(9) -0.0057(7) -0.0048(7) -0.0065(6)
O4 0.0288(7) 0.0421(8) 0.0420(8) 0.0103(7) -0.0058(6) -0.0055(6)
O5 0.0185(6) 0.0260(6) 0.0349(7) 0.0004(5) -0.0008(5) -0.0066(5)
C6 0.0159(8) 0.0237(8) 0.0355(10) -0.0030(7) 0.0016(7) -0.0049(6)
O6 0.0440(9) 0.0391(8) 0.0391(8) 0.0005(6) 0.0017(7) -0.0226(7)
O7 0.0300(7) 0.0315(7) 0.0293(7) -0.0006(5) -0.0050(5) -0.0152(5)
C10 0.0210(8) 0.0289(9) 0.0287(9) -0.0016(7) 0.0005(7) -0.0070(7)
C11 0.0185(8) 0.0228(8) 0.0308(9) -0.0017(7) 0.0023(6) -0.0072(6)
C12 0.0208(8) 0.0237(8) 0.0308(9) -0.0021(7) 0.0018(7) -0.0082(7)
C13 0.0262(9) 0.0327(10) 0.0346(10) -0.0023(8) -0.0057(7) -0.0080(8)
C14 0.0273(10) 0.0278(9) 0.0496(13) 0.0037(8) -0.0054(9) -0.0024(8)
C15 0.0302(10) 0.0208(8) 0.0489(12) -0.0072(8) 0.0057(8) -0.0061(7)
C16 0.0260(9) 0.0302(10) 0.0389(11) -0.0082(8) 0.0008(8) -0.0119(7)
C20 0.0300(9) 0.0322(9) 0.0232(9) -0.0039(7) -0.0013(7) -0.0124(7)
C21 0.0256(9) 0.0236(8) 0.0260(9) -0.0027(7) -0.0051(7) -0.0056(7)
C22 0.0268(9) 0.0238(8) 0.0259(9) -0.0029(7) -0.0042(7) -0.0076(7)
C23 0.0392(11) 0.0353(10) 0.0390(11) -0.0020(8) 0.0014(9) -0.0189(9)
C24 0.0613(15) 0.0290(10) 0.0484(13) 0.0002(9) -0.0063(11) -0.0261(10)
C25 0.0547(14) 0.0233(9) 0.0456(12) -0.0088(8) -0.0094(10) -0.0072(9)
C26 0.0334(10) 0.0287(9) 0.0338(10) -0.0072(8) -0.0043(8) -0.0041(8)

loop_
_atom_type_symbol
_atom_type_description
_atom_type_scat_dispersion_real
_atom_type_scat_dispersion_imag
_atom_type_scat_source
C C 0.0033 0.0016 'International Tables Vol C Tables 4.2.6.8 and 6.1.1.4'
H H 0.0000 0.0000 'International Tables Vol C Tables 4.2.6.8 and 6.1.1.4'
O O 0.0106 0.0060 'International Tables Vol C Tables 4.2.6.8 and 6.1.1.4'

loop_
_geom_angle_atom_site_label_1
_geom_angle_atom_site_label_2
_geom_angle_atom_site_label_3
_geom_angle
C2 C1 C12 177.76(19)
C1 C2 C22 178.9(2)
C4 C3 C6 111.64(14)
C4 C3 H3A 109.3
C6 C3 H3A 109.3
C4 C3 H3B 109.3
C6 C3 H3B 109.3
H3A C3 H3B 108.0
O4 C4 O5 124.11(17)
O4 C4 C3 126.08(16)
O5 C4 C3 109.81(15)
C4 O5 C10 116.12(14)
O6 C6 O7 124.08(18)
O6 C6 C3 125.55(17)
O7 C6 C3 110.37(15)
C6 O7 C20 116.79(14)
O5 C10 C11 106.46(14)
O5 C10 H10A 110.4
C11 C10 H10A 110.4
O5 C10 H10B 110.4
C11 C10 H10B 110.4
H10A C10 H10B 108.6
C16 C11 C12 119.55(16)
C16 C11 C10 120.31(17)
C12 C11 C10 120.15(15)
C13 C12 C11 119.22(16)
C13 C12 C1 120.70(16)
C11 C12 C1 120.07(15)
C14 C13 C12 120.22(18)
C14 C13 H13 119.9
C12 C13 H13 119.9
C15 C14 C13 120.44(17)
C15 C14 H14 119.8
C13 C14 H14 119.8
C14 C15 C16 119.74(18)
C14 C15 H15 120.1
C16 C15 H15 120.1
C15 C16 C11 120.83(18)
C15 C16 H16 119.6
C11 C16 H16 119.6
O7 C20 C21 106.24(14)
O7 C20 H20A 110.5
C21 C20 H20A 110.5
O7 C20 H20B 110.5
C21 C20 H20B 110.5
H20A C20 H20B 108.7
C26 C21 C22 118.95(17)
C26 C21 C20 120.50(17)
C22 C21 C20 120.54(15)
C23 C22 C21 119.57(16)
C23 C22 C2 120.28(17)
C21 C22 C2 120.15(16)
C24 C23 C22 120.52(19)
C24 C23 H23 119.7
C22 C23 H23 119.7
C25 C24 C23 120.14(19)
C25 C24 H24 119.9
C23 C24 H24 119.9
C24 C25 C26 119.97(18)
C24 C25 H25 120.0
C26 C25 H25 120.0
C25 C26 C21 120.84(19)
C25 C26 H26 119.6
C21 C26 H26 119.6

loop_
_geom_bond_atom_site_label_1
_geom_bond_atom_site_label_2
_geom_bond_distance
C1 C2 1.191(3)
C1 C12 1.438(2)
C2 C22 1.445(2)
C3 C4 1.504(3)
C3 C6 1.505(3)
C3 H3A 0.9900
C3 H3B 0.9900
C4 O4 1.189(2)
C4 O5 1.341(2)
O5 C10 1.455(2)
C6 O6 1.195(2)
C6 O7 1.335(2)
O7 C20 1.457(2)
C10 C11 1.496(2)
C10 H10A 0.9900
C10 H10B 0.9900
C11 C16 1.385(2)
C11 C12 1.403(2)
C12 C13 1.396(2)
C13 C14 1.386(3)
C13 H13 0.9500
C14 C15 1.378(3)
C14 H14 0.9500
C15 C16 1.385(3)
C15 H15 0.9500
C16 H16 0.9500
C20 C21 1.495(2)
C20 H20A 0.9900
C20 H20B 0.9900
C21 C26 1.392(3)
C21 C22 1.405(3)
C22 C23 1.388(3)
C23 C24 1.384(3)
C23 H23 0.9500
C24 C25 1.379(3)
C24 H24 0.9500
C25 C26 1.381(3)
C25 H25 0.9500
C26 H26 0.9500

loop_
_geom_torsion_atom_site_label_1
_geom_torsion_atom_site_label_2
_geom_torsion_atom_site_label_3
_geom_torsion_atom_site_label_4
_geom_torsion
C12 C1 C2 C22 -128(10)
C6 C3 C4 O4 118.8(2)
C6 C3 C4 O5 -61.69(19)
O4 C4 O5 C10 -3.3(3)
C3 C4 O5 C10 177.19(14)
C4 C3 C6 O6 138.33(19)
C4 C3 C6 O7 -42.1(2)
O6 C6 O7 C20 -5.9(3)
C3 C6 O7 C20 174.49(13)
C4 O5 C10 C11 -166.78(14)
O5 C10 C11 C16 -105.60(18)
O5 C10 C11 C12 74.38(19)
C16 C11 C12 C13 -0.3(3)
C10 C11 C12 C13 179.68(16)
C16 C11 C12 C1 -179.60(16)
C10 C11 C12 C1 0.4(2)
C2 C1 C12 C13 -162(5)
C2 C1 C12 C11 18(5)
C11 C12 C13 C14 0.0(3)
C1 C12 C13 C14 179.26(18)
C12 C13 C14 C15 -0.1(3)
C13 C14 C15 C16 0.5(3)
C14 C15 C16 C11 -0.8(3)
C12 C11 C16 C15 0.7(3)
C10 C11 C16 C15 -179.28(16)
C6 O7 C20 C21 -176.85(14)
O7 C20 C21 C26 -108.95(18)
O7 C20 C21 C22 69.9(2)
C26 C21 C22 C23 1.4(3)
C20 C21 C22 C23 -177.52(17)
C26 C21 C22 C2 -178.57(16)
C20 C21 C22 C2 2.5(3)
C1 C2 C22 C23 -149(11)
C1 C2 C22 C21 31(11)
C21 C22 C23 C24 -0.8(3)
C2 C22 C23 C24 179.15(18)
C22 C23 C24 C25 -0.4(3)
C23 C24 C25 C26 1.1(3)
C24 C25 C26 C21 -0.5(3)
C22 C21 C26 C25 -0.7(3)
C20 C21 C26 C25 178.16(18)
